data_4116886
loop_
_publ_author_name
'Wojciech M. Wolf'
'Marcin Stasiak'
'Miroslav T. Leplawy'
'Alberto Bianco'
'Fernando Formaggio'
'Marco Crisma'
'Claudio Toniolo'

_publ_section_title
;
 Destabilization of the 310-Helix in Peptides Based on
 C\a-Tetrasubstituted \a-Amino Acids by Main-Chain to Side-Chain Hydrogen
 Bonds
;
_journal_name_full 'Journal of the American Chemical Society'
_journal_page_first 11558
_journal_page_last 11566
_journal_paper_doi 10.1021/ja982194c
_journal_volume 120
_journal_year 1998
_chemical_formula_sum 'C20 H34 N2 O9'
_chemical_formula_weight 446.49
_chemical_name_common Boc-[Hms(Ipr)]2-OMe
_chemical_name_systematic
; 
 ? 
;
_space_group_IT_number 14
_symmetry_cell_setting monoclinic
_symmetry_space_group_name_Hall '-P 2yab'
_symmetry_space_group_name_H-M 'P 1 21/a 1'
_atom_sites_solution_hydrogens geom
_atom_sites_solution_primary direct
_atom_sites_solution_secondary difmap
_audit_creation_method SHELXL
_cell_angle_alpha 90.00
_cell_angle_beta 90.3(1)
_cell_angle_gamma 90.00
_cell_formula_units_Z 4
_cell_length_a 18.180(3)
_cell_length_b 11.754(2)
_cell_length_c 11.214(2)
_cell_measurement_reflns_used 24
_cell_measurement_temperature 293(2)
_cell_measurement_theta_max 12
_cell_measurement_theta_min 7
_cell_volume 2396.3(7)
_computing_structure_refinement 'SHELXL-93 (Sheldrick, 1993)'
_computing_structure_solution 'SHELXS-86 (Sheldrick, 1985)'
_diffrn_ambient_temperature 293(2)
_diffrn_measurement_device 'Philips PW1100 diffractometer'
_diffrn_measurement_method '\q-2\q scan'
_diffrn_radiation_monochromator graphite
_diffrn_radiation_source 'fine-focus sealed tube'
_diffrn_radiation_type MoK\a
_diffrn_radiation_wavelength 0.71073
_diffrn_reflns_av_R_equivalents 0.0140
_diffrn_reflns_av_sigmaI/netI 0.0262
_diffrn_reflns_limit_h_max 24
_diffrn_reflns_limit_h_min -23
_diffrn_reflns_limit_k_max 15
_diffrn_reflns_limit_k_min 0
_diffrn_reflns_limit_l_max 14
_diffrn_reflns_limit_l_min 0
_diffrn_reflns_number 6069
_diffrn_reflns_theta_max 28.01
_diffrn_reflns_theta_min 2.06
_diffrn_standards_interval_count 100
_diffrn_standards_number 3
_exptl_absorpt_coefficient_mu 0.097
_exptl_crystal_colour colourless
_exptl_crystal_density_diffrn 1.238
_exptl_crystal_description prism
_exptl_crystal_F_000 960
_exptl_crystal_size_max 0.50
_exptl_crystal_size_mid 0.50
_exptl_crystal_size_min 0.40
_refine_diff_density_max 0.452
_refine_diff_density_min -0.367
_refine_diff_density_rms 0.040
_refine_ls_extinction_method none
_refine_ls_goodness_of_fit_all 1.064
_refine_ls_goodness_of_fit_obs 1.199
_refine_ls_hydrogen_treatment riding
_refine_ls_matrix_type full
_refine_ls_number_parameters 307
_refine_ls_number_reflns 5783
_refine_ls_number_restraints 4
_refine_ls_restrained_S_all 1.185
_refine_ls_restrained_S_obs 1.200
_refine_ls_R_factor_all 0.0965
_refine_ls_R_factor_obs 0.0459
_refine_ls_shift/esd_max -0.003
_refine_ls_shift/esd_mean 0.000
_refine_ls_structure_factor_coef Fsqd
_refine_ls_weighting_details 'w=1/[\s^2^(Fo^2^)+(0.0846P)^2^+0.0709P] where P=(Fo^2^+2Fc^2^)/3'
_refine_ls_weighting_scheme calc
_refine_ls_wR_factor_all 0.1669
_refine_ls_wR_factor_obs 0.1358
_reflns_number_observed 3837
_reflns_number_total 5789
_reflns_observed_criterion >2sigma(I)
_cod_data_source_file ja982194c_1.cif
_cod_data_source_block (dipeptide)
_cod_database_code 4116886

loop_
_symmetry_equiv_pos_as_xyz
'x, y, z'
'-x+1/2, y+1/2, -z'
'-x, -y, -z'
'x-1/2, -y-1/2, z'

loop_
_atom_site_aniso_label
_atom_site_aniso_U_11
_atom_site_aniso_U_22
_atom_site_aniso_U_33
_atom_site_aniso_U_23
_atom_site_aniso_U_13
_atom_site_aniso_U_12
C1 0.0514(9) 0.0647(11) 0.0511(9) -0.0071(8) 0.0014(7) -0.0225(8)
C2 0.0513(10) 0.092(2) 0.095(2) -0.0253(13) -0.0051(10) -0.0090(10)
C3 0.0734(13) 0.0621(12) 0.0829(14) -0.0091(10) 0.0024(11) -0.0083(10)
C4 0.106(2) 0.104(2) 0.0672(13) 0.0085(12) 0.0054(12) -0.063(2)
O1 0.0556(7) 0.0658(7) 0.0410(6) 0.0027(5) -0.0002(5) -0.0273(6)
C5 0.0469(8) 0.0519(9) 0.0383(8) 0.0020(7) 0.0033(6) -0.0072(7)
O2 0.0891(9) 0.0767(9) 0.0382(6) 0.0012(6) -0.0038(6) -0.0307(7)
N1 0.0425(6) 0.0477(7) 0.0337(6) -0.0001(5) 0.0058(5) -0.0059(5)
C6 0.0415(7) 0.0367(7) 0.0387(7) 0.0029(6) 0.0024(6) -0.0019(6)
C7 0.0497(9) 0.0450(8) 0.0524(9) 0.0080(7) 0.0035(7) 0.0072(7)
C8 0.0699(11) 0.0391(8) 0.0581(10) -0.0037(7) -0.0055(8) -0.0071(8)
O3 0.0651(7) 0.0444(6) 0.0675(8) 0.0171(6) 0.0166(6) 0.0087(5)
O4A 0.093(2) 0.0469(14) 0.071(2) -0.0056(12) 0.0078(15) 0.0015(13)
O4B 0.0484(12) 0.0351(11) 0.0704(15) 0.0000(10) 0.0073(11) -0.0083(9)
C9 0.100(2) 0.0418(10) 0.090(2) 0.0135(10) -0.0016(13) -0.0124(10)
C10A 0.099(5) 0.067(4) 0.158(8) -0.005(5) -0.024(5) -0.024(4)
C10B 0.094(5) 0.057(3) 0.160(8) 0.019(5) -0.019(5) -0.028(3)
C11A 0.169(9) 0.066(5) 0.123(11) -0.051(5) 0.048(7) -0.012(5)
C11B 0.114(6) 0.097(7) 0.122(11) -0.051(6) 0.036(5) 0.003(5)
C12 0.0397(7) 0.0386(7) 0.0365(7) 0.0034(6) 0.0004(6) -0.0022(6)
O5 0.0588(7) 0.0460(6) 0.0421(6) 0.0122(5) 0.0044(5) 0.0081(5)
N2 0.0433(6) 0.0387(6) 0.0417(6) 0.0102(5) 0.0071(5) 0.0057(5)
C13 0.0366(7) 0.0402(7) 0.0398(7) 0.0055(6) 0.0025(6) 0.0031(6)
C14 0.0403(7) 0.0458(8) 0.0392(7) 0.0018(6) 0.0016(6) -0.0015(6)
C15 0.0463(8) 0.0557(9) 0.0434(8) 0.0057(7) -0.0036(6) -0.0060(7)
O6 0.0516(6) 0.0461(6) 0.0463(6) 0.0093(5) 0.0033(5) -0.0040(5)
O7 0.0619(7) 0.0575(7) 0.0451(6) -0.0033(5) 0.0014(5) -0.0147(6)
C16 0.0532(9) 0.0518(9) 0.0499(9) 0.0035(7) 0.0069(7) -0.0105(7)
C17 0.0500(9) 0.0761(13) 0.0693(12) -0.0020(10) 0.0125(8) -0.0120(9)
C18 0.090(2) 0.0529(11) 0.091(2) 0.0016(11) 0.0088(12) -0.0186(10)
C19 0.0401(7) 0.0430(8) 0.0472(8) 0.0063(6) 0.0030(6) 0.0058(6)
O8 0.0512(7) 0.0496(7) 0.1005(11) 0.0133(7) -0.0085(7) 0.0123(6)
O9 0.0494(6) 0.0409(6) 0.0667(7) 0.0060(5) -0.0095(5) -0.0020(5)
C20 0.0710(12) 0.0438(10) 0.107(2) 0.0043(10) -0.0080(12) -0.0099(9)

loop_
_atom_site_label
_atom_site_type_symbol
_atom_site_fract_x
_atom_site_fract_y
_atom_site_fract_z
_atom_site_U_iso_or_equiv
_atom_site_thermal_displace_type
_atom_site_occupancy
_atom_site_calc_flag
_atom_site_refinement_flags
_atom_site_disorder_group
C1 C -0.21647(9) 0.8286(2) 0.8988(2) 0.0557(4) Uani 1 d . .
C2 C -0.28451(10) 0.8864(2) 0.8509(2) 0.0794(6) Uani 1 d . .
H2A H -0.32260(10) 0.8309(2) 0.8391(2) 0.119 Uiso 1 calc R .
H2B H -0.27345(10) 0.9224(2) 0.7763(2) 0.119 Uiso 1 calc R .
H2C H -0.30082(10) 0.9427(2) 0.9069(2) 0.119 Uiso 1 calc R .
C3 C -0.18158(12) 0.7504(2) 0.8090(2) 0.0728(6) Uani 1 d . .
H3A H -0.17228(12) 0.7915(2) 0.7367(2) 0.109 Uiso 1 calc R .
H3B H -0.21417(12) 0.6880(2) 0.7926(2) 0.109 Uiso 1 calc R .
H3C H -0.13603(12) 0.7217(2) 0.8406(2) 0.109 Uiso 1 calc R .
C4 C -0.23198(14) 0.7657(2) 1.0137(2) 0.0924(8) Uani 1 d . .
H4A H -0.26511(14) 0.7038(2) 0.9979(2) 0.139 Uiso 1 calc R .
H4B H -0.25390(14) 0.8169(2) 1.0699(2) 0.139 Uiso 1 calc R .
H4C H -0.18678(14) 0.7365(2) 1.0460(2) 0.139 Uiso 1 calc R .
O1 O -0.16335(6) 0.91705(10) 0.93794(10) 0.0541(3) Uani 1 d . .
C5 C -0.13568(8) 0.98985(14) 0.85764(13) 0.0456(4) Uani 1 d . .
O2 O -0.14555(8) 0.98668(12) 0.75172(10) 0.0680(4) Uani 1 d . .
N1 N -0.09512(6) 1.07051(11) 0.91424(10) 0.0413(3) Uani 1 d . .
H1 H -0.10004(6) 1.08162(11) 0.98958(10) 0.050 Uiso 1 calc R .
C6 C -0.04327(8) 1.13785(12) 0.84589(13) 0.0390(3) Uani 1 d . .
C7 C -0.08235(9) 1.20888(13) 0.75009(15) 0.0490(4) Uani 1 d . .
H7A H -0.09458(9) 1.16096(13) 0.68241(15) 0.059 Uiso 1 calc R .
H7B H -0.12774(9) 1.23946(13) 0.78196(15) 0.059 Uiso 1 calc R .
C8 C -0.00629(10) 1.22166(13) 0.9335(2) 0.0557(4) Uani 1 d . .
H8A H -0.01329(10) 1.19408(13) 1.0142(2) 0.067 Uiso 0.50 calc PR 1
H8B H 0.04617(10) 1.22277(13) 0.9182(2) 0.067 Uiso 0.50 calc PR 1
H8C H -0.04356(10) 1.25133(13) 0.9867(2) 0.067 Uiso 0.50 calc PR 2
H8D H 0.02902(10) 1.17999(13) 0.9817(2) 0.067 Uiso 0.50 calc PR 2
O3 O -0.03627(7) 1.29948(10) 0.71243(11) 0.0590(3) Uani 1 d . .
O4A O -0.0322(2) 1.3286(2) 0.9262(2) 0.0700(7) Uani 0.50 d P 1
O4B O 0.02860(12) 1.3103(2) 0.8818(2) 0.0513(5) Uani 0.50 d P 2
C9 C -0.01826(13) 1.3784(2) 0.8041(2) 0.0772(6) Uani 1 d D .
C10A C 0.0522(4) 1.4441(9) 0.7931(8) 0.108(3) Uani 0.50 d PD 1
H10A H 0.0576(4) 1.4940(9) 0.8604(8) 0.162 Uiso 0.50 calc PR 1
H10B H 0.0511(4) 1.4883(9) 0.7211(8) 0.162 Uiso 0.50 calc PR 1
H10C H 0.0929(4) 1.3922(9) 0.7908(8) 0.162 Uiso 0.50 calc PR 1
C10B C 0.0393(4) 1.4456(9) 0.7328(7) 0.104(3) Uani 0.50 d PD 2
H10D H 0.0590(4) 1.5056(9) 0.7816(7) 0.156 Uiso 0.50 calc PR 2
H10E H 0.0166(4) 1.4776(9) 0.6630(7) 0.156 Uiso 0.50 calc PR 2
H10F H 0.0784(4) 1.3955(9) 0.7094(7) 0.156 Uiso 0.50 calc PR 2
C11A C -0.0854(7) 1.4542(13) 0.8123(16) 0.119(5) Uani 0.50 d PD 1
H11A H -0.1287(7) 1.4080(13) 0.8194(16) 0.179 Uiso 0.50 calc PR 1
H11B H -0.0890(7) 1.5002(13) 0.7417(16) 0.179 Uiso 0.50 calc PR 1
H11C H -0.0810(7) 1.5026(13) 0.8809(16) 0.179 Uiso 0.50 calc PR 1
C11B C -0.0768(7) 1.4569(15) 0.8508(16) 0.111(4) Uani 0.50 d PD 2
H11D H -0.0563(7) 1.5046(15) 0.9119(16) 0.166 Uiso 0.50 calc PR 2
H11E H -0.1164(7) 1.4127(15) 0.8833(16) 0.166 Uiso 0.50 calc PR 2
H11F H -0.0952(7) 1.5033(15) 0.7869(16) 0.166 Uiso 0.50 calc PR 2
C12 C 0.01652(8) 1.05884(12) 0.79641(12) 0.0383(3) Uani 1 d . .
O5 O 0.03422(6) 0.97201(9) 0.84994(9) 0.0489(3) Uani 1 d . .
N2 N 0.04984(7) 1.08916(10) 0.69497(11) 0.0412(3) Uani 1 d . .
H2 H 0.03377(7) 1.14689(10) 0.65557(11) 0.049 Uiso 1 calc R .
C13 C 0.11294(7) 1.02580(12) 0.65031(13) 0.0389(3) Uani 1 d . .
C14 C 0.12506(8) 1.05799(13) 0.52008(13) 0.0418(3) Uani 1 d . .
H14A H 0.16319(8) 1.01029(13) 0.48631(13) 0.050 Uiso 1 calc R .
H14B H 0.08010(8) 1.04576(13) 0.47492(13) 0.050 Uiso 1 calc R .
C15 C 0.18290(9) 1.05725(14) 0.72013(14) 0.0485(4) Uani 1 d . .
H15A H 0.17504(9) 1.04478(14) 0.80462(14) 0.058 Uiso 1 calc R .
H15B H 0.22321(9) 1.00898(14) 0.69495(14) 0.058 Uiso 1 calc R .
O6 O 0.14619(6) 1.17421(9) 0.51226(9) 0.0480(3) Uani 1 d . .
O7 O 0.20127(7) 1.17304(10) 0.70004(10) 0.0548(3) Uani 1 d . .
C16 C 0.21177(9) 1.20090(15) 0.57788(15) 0.0516(4) Uani 1 d . .
C17 C 0.27896(10) 1.1428(2) 0.5259(2) 0.0651(5) Uani 1 d . .
H17A H 0.28439(10) 1.1648(2) 0.4440(2) 0.098 Uiso 1 calc R .
H17B H 0.27303(10) 1.0618(2) 0.5308(2) 0.098 Uiso 1 calc R .
H17C H 0.32195(10) 1.1652(2) 0.5702(2) 0.098 Uiso 1 calc R .
C18 C 0.21845(13) 1.3284(2) 0.5722(2) 0.0780(6) Uani 1 d . .
H18A H 0.22799(13) 1.3512(2) 0.4916(2) 0.117 Uiso 1 calc R .
H18B H 0.25821(13) 1.3528(2) 0.6227(2) 0.117 Uiso 1 calc R .
H18C H 0.17342(13) 1.3625(2) 0.5987(2) 0.117 Uiso 1 calc R .
C19 C 0.10057(8) 0.89845(13) 0.65617(14) 0.0434(3) Uani 1 d . .
O8 O 0.14612(7) 0.83143(10) 0.68803(13) 0.0671(4) Uani 1 d . .
O9 O 0.03510(6) 0.86889(9) 0.61228(11) 0.0524(3) Uani 1 d . .
C20 C 0.01657(11) 0.74975(15) 0.6200(2) 0.0740(6) Uani 1 d . .
H20A H 0.04668(11) 0.70722(15) 0.5658(2) 0.111 Uiso 1 calc R .
H20B H -0.03430(11) 0.73941(15) 0.5993(2) 0.111 Uiso 1 calc R .
H20C H 0.02501(11) 0.72335(15) 0.6999(2) 0.111 Uiso 1 calc R .

loop_
_atom_type_symbol
_atom_type_description
_atom_type_scat_dispersion_real
_atom_type_scat_dispersion_imag
_atom_type_scat_source
C C 0.0033 0.0016 'International Tables Vol C Tables 4.2.6.8 and 6.1.1.4'
H H 0.0000 0.0000 'International Tables Vol C Tables 4.2.6.8 and 6.1.1.4'
N N 0.0061 0.0033 'International Tables Vol C Tables 4.2.6.8 and 6.1.1.4'
O O 0.0106 0.0060 'International Tables Vol C Tables 4.2.6.8 and 6.1.1.4'

loop_
_geom_angle_atom_site_label_1
_geom_angle_atom_site_label_2
_geom_angle_atom_site_label_3
_geom_angle
O1 C1 C3 110.48(15)
O1 C1 C2 108.8(2)
C3 C1 C2 112.7(2)
O1 C1 C4 102.36(14)
C3 C1 C4 110.6(2)
C2 C1 C4 111.5(2)
C5 O1 C1 119.57(13)
O2 C5 O1 126.11(15)
O2 C5 N1 124.23(15)
O1 C5 N1 109.66(13)
C5 N1 C6 119.11(12)
N1 C6 C7 111.54(12)
N1 C6 C12 108.88(12)
C7 C6 C12 113.75(12)
N1 C6 C8 107.08(12)
C7 C6 C8 107.31(13)
C12 C6 C8 108.01(13)
O3 C7 C6 110.18(13)
O4A C8 C6 114.0(2)
O4B C8 C6 115.0(2)
C7 O3 C9 114.08(14)
C8 O4A C9 110.9(2)
C8 O4B C9 114.0(2)
O3 C9 O4B 101.9(2)
O3 C9 C10A 118.0(5)
O3 C9 C11B 119.4(7)
O4B C9 C11B 122.8(8)
O3 C9 O4A 111.3(2)
C10A C9 O4A 114.9(4)
O3 C9 C11A 104.2(6)
C10A C9 C11A 113.0(9)
O4A C9 C11A 91.9(8)
O3 C9 C10B 96.5(4)
O4B C9 C10B 101.3(4)
C11B C9 C10B 110.6(10)
O5 C12 N2 121.23(14)
O5 C12 C6 120.73(13)
N2 C12 C6 118.02(13)
C12 N2 C13 121.03(13)
N2 C13 C19 111.86(12)
N2 C13 C14 108.65(13)
C19 C13 C14 107.98(12)
N2 C13 C15 110.67(13)
C19 C13 C15 109.79(12)
C14 C13 C15 107.76(13)
O6 C14 C13 109.74(12)
O7 C15 C13 110.17(12)
C14 O6 C16 113.77(12)
C15 O7 C16 113.98(12)
O7 C16 O6 109.20(14)
O7 C16 C18 106.3(2)
O6 C16 C18 105.27(15)
O7 C16 C17 112.2(2)
O6 C16 C17 111.94(14)
C18 C16 C17 111.5(2)
O8 C19 O9 123.68(15)
O8 C19 C13 124.12(14)
O9 C19 C13 111.98(12)
C19 O9 C20 116.07(13)

loop_
_geom_bond_atom_site_label_1
_geom_bond_atom_site_label_2
_geom_bond_distance
C1 O1 1.484(2)
C1 C3 1.506(3)
C1 C2 1.507(3)
C1 C4 1.514(3)
O1 C5 1.342(2)
C5 O2 1.201(2)
C5 N1 1.357(2)
N1 C6 1.453(2)
C6 C7 1.532(2)
C6 C12 1.536(2)
C6 C8 1.543(2)
C7 O3 1.421(2)
C8 O4A 1.345(3)
C8 O4B 1.352(3)
O3 C9 1.422(3)
O4A C9 1.511(3)
O4B C9 1.455(3)
C9 C10A 1.502(5)
C9 C11B 1.504(6)
C9 C11A 1.514(6)
C9 C10B 1.539(6)
C12 O5 1.226(2)
C12 N2 1.340(2)
N2 C13 1.459(2)
C13 C19 1.515(2)
C13 C14 1.526(2)
C13 C15 1.535(2)
C14 O6 1.422(2)
C15 O7 1.420(2)
O6 C16 1.432(2)
O7 C16 1.422(2)
C16 C18 1.505(2)
C16 C17 1.518(3)
C19 O8 1.196(2)
C19 O9 1.332(2)
O9 C20 1.443(2)

loop_
_geom_torsion_atom_site_label_1
_geom_torsion_atom_site_label_2
_geom_torsion_atom_site_label_3
_geom_torsion_atom_site_label_4
_geom_torsion
C3 C1 O1 C5 61.2(2)
C2 C1 O1 C5 -62.9(2)
C4 C1 O1 C5 179.0(2)
C1 O1 C5 O2 -5.7(3)
C1 O1 C5 N1 173.26(13)
O2 C5 N1 C6 -18.6(2)
O1 C5 N1 C6 162.45(13)
C5 N1 C6 C7 62.5(2)
C5 N1 C6 C12 -63.8(2)
C5 N1 C6 C8 179.66(13)
N1 C6 C7 O3 160.71(12)
C12 C6 C7 O3 -75.7(2)
C8 C6 C7 O3 43.7(2)
N1 C6 C8 O4A -102.8(2)
C7 C6 C8 O4A 17.0(2)
C12 C6 C8 O4A 140.1(2)
N1 C6 C8 O4B -163.2(2)
C7 C6 C8 O4B -43.3(2)
C12 C6 C8 O4B 79.7(2)
C6 C7 O3 C9 -62.4(2)
O4B C8 O4A C9 42.5(2)
C6 C8 O4A C9 -62.1(3)
O4A C8 O4B C9 -45.8(2)
C6 C8 O4B C9 56.8(3)
C7 O3 C9 O4B 68.3(2)
C7 O3 C9 C10A 153.8(5)
C7 O3 C9 C11B -70.6(10)
C7 O3 C9 O4A 17.8(2)
C7 O3 C9 C11A -80.0(8)
C7 O3 C9 C10B 171.3(4)
C8 O4B C9 O3 -64.6(2)
C8 O4B C9 C10A 178.6(5)
C8 O4B C9 C11B 72.4(9)
C8 O4B C9 O4A 43.4(2)
C8 O4B C9 C11A 64.2(11)
C8 O4B C9 C10B -163.9(4)
C8 O4A C9 O3 45.0(3)
C8 O4A C9 O4B -42.4(2)
C8 O4A C9 C10A -92.5(6)
C8 O4A C9 C11B 162.2(7)
C8 O4A C9 C11A 151.0(7)
C8 O4A C9 C10B -89.1(8)
N1 C6 C12 O5 -29.5(2)
C7 C6 C12 O5 -154.55(14)
C8 C6 C12 O5 86.5(2)
N1 C6 C12 N2 152.13(13)
C7 C6 C12 N2 27.1(2)
C8 C6 C12 N2 -91.9(2)
O5 C12 N2 C13 -5.8(2)
C6 C12 N2 C13 172.60(12)
C12 N2 C13 C19 45.3(2)
C12 N2 C13 C14 164.40(13)
C12 N2 C13 C15 -77.5(2)
N2 C13 C14 O6 65.90(15)
C19 C13 C14 O6 -172.58(11)
C15 C13 C14 O6 -54.1(2)
N2 C13 C15 O7 -65.0(2)
C19 C13 C15 O7 171.00(12)
C14 C13 C15 O7 53.6(2)
C13 C14 O6 C16 58.5(2)
C13 C15 O7 C16 -57.5(2)
C15 O7 C16 O6 58.0(2)
C15 O7 C16 C18 171.08(14)
C15 O7 C16 C17 -66.8(2)
C14 O6 C16 O7 -58.6(2)
C14 O6 C16 C18 -172.39(14)
C14 O6 C16 C17 66.3(2)
N2 C13 C19 O8 -137.8(2)
C14 C13 C19 O8 102.7(2)
C15 C13 C19 O8 -14.6(2)
N2 C13 C19 O9 47.4(2)
C14 C13 C19 O9 -72.1(2)
C15 C13 C19 O9 170.68(13)
O8 C19 O9 C20 8.5(3)
C13 C19 O9 C20 -176.7(2)
